data_1514668
loop_
_publ_author_name
'Maekawa, Takehisa'
'Segawa, Yasutomo'
'Itami, Kenichiro'

_publ_section_title
;
 C--H activation route to dibenzo[a,e]pentalenes: annulation of
 arylacetylenes promoted by PdCl2--AgOTf--o-chloranil
;
_journal_issue 6
_journal_name_full 'Chemical Science'
_journal_page_first 2369
_journal_paper_doi 10.1039/c3sc50585e
_journal_volume 4
_journal_year 2013
_chemical_formula_sum 'C32 H25 O4'
_chemical_formula_weight 473.52
_chemical_name_systematic
;
?
;
_space_group_IT_number 2
_symmetry_cell_setting triclinic
_symmetry_space_group_name_Hall '-P 1'
_symmetry_space_group_name_H-M 'P -1'
_atom_sites_solution_hydrogens geom
_atom_sites_solution_primary direct
_atom_sites_solution_secondary difmap
_audit_creation_method SHELXL-97
_cell_angle_alpha 107.771(10)
_cell_angle_beta 98.2863(12)
_cell_angle_gamma 105.005(10)
_cell_formula_units_Z 6
_cell_length_a 14.463(8)
_cell_length_b 15.645(9)
_cell_length_c 17.602(10)
_cell_measurement_reflns_used 6351
_cell_measurement_temperature 103(2)
_cell_measurement_theta_max 25.3884
_cell_measurement_theta_min 3.0060
_cell_volume 3554(3)
_computing_cell_refinement 'RIGAKU CrystalClear'
_computing_data_collection 'RIGAKU CrystalClear'
_computing_data_reduction 'RIGAKU CrystalClear'
_computing_molecular_graphics ORTEP-III
_computing_structure_refinement 'SHELXL-97 (Sheldrick, 1997)'
_computing_structure_solution SIR-97
_diffrn_ambient_temperature 103(2)
_diffrn_measured_fraction_theta_full 0.980
_diffrn_measured_fraction_theta_max 0.980
_diffrn_measurement_device_type
;
Saturn70 CCD (4x4 bin mode) with MicroMax-007
;
_diffrn_radiation_monochromator graphite
_diffrn_radiation_source 'fine-focus sealed tube'
_diffrn_radiation_type MoK\a
_diffrn_radiation_wavelength 0.71070
_diffrn_reflns_av_R_equivalents 0.0704
_diffrn_reflns_av_sigmaI/netI 0.1380
_diffrn_reflns_limit_h_max 15
_diffrn_reflns_limit_h_min -17
_diffrn_reflns_limit_k_max 15
_diffrn_reflns_limit_k_min -18
_diffrn_reflns_limit_l_max 20
_diffrn_reflns_limit_l_min -20
_diffrn_reflns_number 23908
_diffrn_reflns_theta_full 25.00
_diffrn_reflns_theta_max 25.00
_diffrn_reflns_theta_min 3.01
_exptl_absorpt_coefficient_mu 0.087
_exptl_absorpt_correction_T_max 0.9974
_exptl_absorpt_correction_T_min 0.9579
_exptl_absorpt_correction_type multi-scan
_exptl_absorpt_process_details 'Jacobson, R. (1998) Private communication'
_exptl_crystal_colour Red
_exptl_crystal_density_diffrn 1.327
_exptl_crystal_density_method 'not measured'
_exptl_crystal_description Block
_exptl_crystal_F_000 1494
_exptl_crystal_size_max 0.50
_exptl_crystal_size_mid 0.05
_exptl_crystal_size_min 0.03
_refine_diff_density_max 0.555
_refine_diff_density_min -0.394
_refine_diff_density_rms 0.089
_refine_ls_extinction_method none
_refine_ls_goodness_of_fit_ref 1.057
_refine_ls_hydrogen_treatment constr
_refine_ls_matrix_type full
_refine_ls_number_parameters 984
_refine_ls_number_reflns 12266
_refine_ls_number_restraints 0
_refine_ls_restrained_S_all 1.057
_refine_ls_R_factor_all 0.1944
_refine_ls_R_factor_gt 0.1158
_refine_ls_shift/su_max 0.000
_refine_ls_shift/su_mean 0.000
_refine_ls_structure_factor_coef Fsqd
_refine_ls_weighting_details 'calc w=1/[\s^2^(Fo^2^)+(0.1495P)^2^+5.2567P] where P=(Fo^2^+2Fc^2^)/3'
_refine_ls_weighting_scheme calc
_refine_ls_wR_factor_gt 0.2795
_refine_ls_wR_factor_ref 0.3452
_reflns_number_gt 6066
_reflns_number_total 12266
_reflns_threshold_expression >2sigma(I)
_cod_data_source_file c3sc50585e.txt
_cod_data_source_block 2d
_cod_depositor_comments
;
The following automatic conversions were performed:

'_exptl_absorpt_correction_type' value 'Multi-scan' changed to
'multi-scan' according to
/usr/data/users/saulius/automatic-downloads/retrospective/RSC/lib/dictionaries/cif_core.dic
dictionary named 'cif_core.dic' version 2.4.2 from 2011-04-26.

Automatic conversion script
Id: cif_fix_values 2281 2013-09-26 08:29:07Z andrius 
;
_cod_original_sg_symbol_H-M P-1
_cod_database_code 1514668

loop_
_symmetry_equiv_pos_as_xyz
'x, y, z'
'-x, -y, -z'

loop_
_atom_site_label
_atom_site_type_symbol
_atom_site_fract_x
_atom_site_fract_y
_atom_site_fract_z
_atom_site_U_iso_or_equiv
_atom_site_adp_type
_atom_site_occupancy
_atom_site_symmetry_multiplicity
_atom_site_calc_flag
_atom_site_refinement_flags
C1 C 0.0986(4) 0.0672(4) 0.6934(4) 0.0266(13) Uani 1 1 d .
C2 C 0.0947(4) 0.0929(4) 0.6190(4) 0.0283(13) Uani 1 1 d .
C3 C 0.1458(4) 0.0442(4) 0.5669(3) 0.0233(12) Uani 1 1 d .
C4 C 0.1839(4) -0.0109(4) 0.6089(3) 0.0281(13) Uani 1 1 d .
C5 C 0.2394(4) -0.0714(4) 0.6023(4) 0.0266(13) Uani 1 1 d .
C6 C 0.2458(4) -0.0953(4) 0.6770(3) 0.0266(13) Uani 1 1 d .
C7 C 0.1925(4) -0.0492(4) 0.7288(4) 0.0285(13) Uani 1 1 d .
C8 C 0.1540(4) 0.0065(4) 0.6869(3) 0.0269(13) Uani 1 1 d .
C9 C 0.0529(4) 0.1545(4) 0.5963(3) 0.0263(13) Uani 1 1 d .
H1 H 0.0186 0.1874 0.6307 0.032 Uiso 1 1 calc R
C10 C 0.0616(4) 0.1679(4) 0.5221(3) 0.0274(13) Uani 1 1 d .
H2 H 0.0334 0.2101 0.5061 0.033 Uiso 1 1 calc R
C11 C 0.1117(4) 0.1194(4) 0.4717(3) 0.0265(13) Uani 1 1 d .
C12 C 0.1552(4) 0.0574(4) 0.4945(4) 0.0288(13) Uani 1 1 d .
H3 H 0.1904 0.0254 0.4606 0.035 Uiso 1 1 calc R
O1 O 0.1233(3) 0.1281(3) 0.3981(2) 0.0355(10) Uani 1 1 d .
C13 C 0.0749(5) 0.1845(5) 0.3686(4) 0.0385(16) Uani 1 1 d .
H4 H 0.0043 0.1616 0.3661 0.058 Uiso 1 1 calc R
H5 H 0.0839 0.1798 0.3135 0.058 Uiso 1 1 calc R
H6 H 0.1031 0.2507 0.4059 0.058 Uiso 1 1 calc R
C14 C 0.2912(4) -0.1541(4) 0.7012(4) 0.0283(13) Uani 1 1 d .
H7 H 0.3272 -0.1851 0.6675 0.034 Uiso 1 1 calc R
C15 C 0.2836(4) -0.1672(4) 0.7756(3) 0.0258(13) Uani 1 1 d .
H8 H 0.3140 -0.2077 0.7924 0.031 Uiso 1 1 calc R
C16 C 0.2312(4) -0.1209(4) 0.8249(3) 0.0273(13) Uani 1 1 d .
C17 C 0.1851(4) -0.0613(4) 0.8017(3) 0.0262(13) Uani 1 1 d .
H9 H 0.1495 -0.0301 0.8357 0.031 Uiso 1 1 calc R
O2 O 0.2191(3) -0.1296(3) 0.8987(2) 0.0340(10) Uani 1 1 d .
C18 C 0.2662(4) -0.1875(4) 0.9269(4) 0.0350(15) Uani 1 1 d .
H10 H 0.2384 -0.2531 0.8881 0.052 Uiso 1 1 calc R
H11 H 0.2554 -0.1850 0.9811 0.052 Uiso 1 1 calc R
H12 H 0.3371 -0.1643 0.9309 0.052 Uiso 1 1 calc R
C19 C 0.0497(4) 0.0979(4) 0.7595(4) 0.0281(13) Uani 1 1 d .
C20 C -0.0478(4) 0.0938(4) 0.7392(4) 0.0284(13) Uani 1 1 d .
H13 H -0.0807 0.0759 0.6832 0.034 Uiso 1 1 calc R
C21 C -0.0981(4) 0.1160(4) 0.8014(4) 0.0329(14) Uani 1 1 d .
C22 C -0.0498(5) 0.1435(4) 0.8834(4) 0.0405(17) Uani 1 1 d .
H14 H -0.0836 0.1578 0.9256 0.049 Uiso 1 1 calc R
C23 C 0.0484(5) 0.1495(4) 0.9024(4) 0.0391(16) Uani 1 1 d .
H15 H 0.0819 0.1694 0.9585 0.047 Uiso 1 1 calc R
C24 C 0.0993(5) 0.1279(4) 0.8429(4) 0.0324(14) Uani 1 1 d .
H16 H 0.1668 0.1329 0.8577 0.039 Uiso 1 1 calc R
O3 O -0.1959(3) 0.1070(3) 0.7732(3) 0.0464(12) Uani 1 1 d .
C25 C -0.2517(5) 0.1256(5) 0.8320(5) 0.057(2) Uani 1 1 d .
H17 H -0.2616 0.0762 0.8562 0.086 Uiso 1 1 calc R
H18 H -0.3158 0.1260 0.8054 0.086 Uiso 1 1 calc R
H19 H -0.2163 0.1875 0.8753 0.086 Uiso 1 1 calc R
C26 C 0.2847(5) -0.1054(4) 0.5341(4) 0.0316(14) Uani 1 1 d .
C27 C 0.3831(4) -0.1023(4) 0.5498(4) 0.0329(14) Uani 1 1 d .
H20 H 0.4220 -0.0777 0.6046 0.040 Uiso 1 1 calc R
C28 C 0.4232(5) -0.1353(4) 0.4844(4) 0.0355(15) Uani 1 1 d .
C29 C 0.3662(5) -0.1740(5) 0.4037(4) 0.0433(17) Uani 1 1 d .
H21 H 0.3937 -0.1989 0.3594 0.052 Uiso 1 1 calc R
C30 C 0.2687(5) -0.1758(4) 0.3890(4) 0.0398(16) Uani 1 1 d .
H22 H 0.2301 -0.1997 0.3340 0.048 Uiso 1 1 calc R
C31 C 0.2274(5) -0.1429(4) 0.4536(4) 0.0369(15) Uani 1 1 d .
H23 H 0.1601 -0.1459 0.4431 0.044 Uiso 1 1 calc R
O4 O 0.5186(4) -0.1368(4) 0.4929(3) 0.0548(14) Uani 1 1 d .
C32 C 0.5813(5) -0.0930(6) 0.5730(5) 0.057(2) Uani 1 1 d .
H24 H 0.5885 -0.0254 0.5935 0.085 Uiso 1 1 calc R
H25 H 0.6462 -0.1007 0.5714 0.085 Uiso 1 1 calc R
H26 H 0.5527 -0.1226 0.6096 0.085 Uiso 1 1 calc R
C33 C 0.4233(4) 0.0666(4) 1.0340(4) 0.0324(14) Uani 1 1 d .
C34 C 0.4229(4) 0.0861(4) 0.9580(4) 0.0287(13) Uani 1 1 d .
C35 C 0.4799(4) 0.0381(4) 0.9120(4) 0.0318(14) Uani 1 1 d .
C36 C 0.5181(4) -0.0102(4) 0.9626(4) 0.0331(14) Uani 1 1 d .
C37 C 0.3793(4) 0.1426(4) 0.9271(4) 0.0352(15) Uani 1 1 d .
H27 H 0.3423 0.1760 0.9576 0.042 Uiso 1 1 calc R
C38 C 0.3902(4) 0.1500(4) 0.8513(4) 0.0293(13) Uani 1 1 d .
H28 H 0.3611 0.1888 0.8306 0.035 Uiso 1 1 calc R
C39 C 0.4435(4) 0.1005(4) 0.8065(4) 0.0317(14) Uani 1 1 d .
C40 C 0.4897(4) 0.0454(4) 0.8381(4) 0.0326(14) Uani 1 1 d .
H29 H 0.5278 0.0133 0.8079 0.039 Uiso 1 1 calc R
O5 O 0.4569(3) 0.1008(3) 0.7319(3) 0.0377(10) Uani 1 1 d .
C41 C 0.4171(5) 0.1605(5) 0.6992(4) 0.0428(17) Uani 1 1 d .
H30 H 0.3461 0.1434 0.6956 0.064 Uiso 1 1 calc R
H31 H 0.4286 0.1522 0.6443 0.064 Uiso 1 1 calc R
H32 H 0.4495 0.2268 0.7354 0.064 Uiso 1 1 calc R
C42 C 0.3630(4) 0.0945(4) 1.0915(4) 0.0329(14) Uani 1 1 d .
C43 C 0.2630(4) 0.0784(4) 1.0605(4) 0.0294(13) Uani 1 1 d .
H33 H 0.2368 0.0540 1.0026 0.035 Uiso 1 1 calc R
C44 C 0.2017(5) 0.0972(4) 1.1115(4) 0.0357(15) Uani 1 1 d .
C45 C 0.2377(5) 0.1316(4) 1.1962(4) 0.0355(15) Uani 1 1 d .
H34 H 0.1949 0.1418 1.2318 0.043 Uiso 1 1 calc R
C46 C 0.3376(5) 0.1509(4) 1.2277(4) 0.0428(17) Uani 1 1 d .
H35 H 0.3634 0.1780 1.2856 0.051 Uiso 1 1 calc R
C47 C 0.4014(4) 0.1319(4) 1.1772(4) 0.0329(14) Uani 1 1 d .
H36 H 0.4691 0.1438 1.2002 0.039 Uiso 1 1 calc R
O6 O 0.1053(3) 0.0768(3) 1.0733(3) 0.0395(11) Uani 1 1 d .
C48 C 0.0381(5) 0.0941(5) 1.1227(4) 0.0452(17) Uani 1 1 d .
H37 H 0.0415 0.0622 1.1625 0.068 Uiso 1 1 calc R
H38 H -0.0290 0.0697 1.0876 0.068 Uiso 1 1 calc R
H39 H 0.0553 0.1625 1.1521 0.068 Uiso 1 1 calc R
C49 C 0.6200(4) 0.5679(4) 1.0027(4) 0.0328(14) Uani 1 1 d .
C50 C 0.5239(4) 0.5087(4) 0.9683(4) 0.0309(14) Uani 1 1 d .
C51 C 0.6356(4) 0.5931(4) 1.0914(4) 0.0337(15) Uani 1 1 d .
C52 C 0.7165(4) 0.6532(4) 1.1558(4) 0.0308(14) Uani 1 1 d .
H40 H 0.7756 0.6840 1.1442 0.037 Uiso 1 1 calc R
C53 C 0.2881(4) 0.3315(4) 0.7637(4) 0.0347(15) Uani 1 1 d .
H41 H 0.2318 0.2909 0.7206 0.042 Uiso 1 1 calc R
C54 C 0.3728(5) 0.3740(4) 0.7448(4) 0.0354(15) Uani 1 1 d .
C55 C 0.4582(5) 0.4350(4) 0.8092(4) 0.0392(16) Uani 1 1 d .
H42 H 0.5176 0.4641 0.7970 0.047 Uiso 1 1 calc R
C56 C 0.4521(4) 0.4504(4) 0.8890(4) 0.0330(14) Uani 1 1 d .
O7 O 0.3874(3) 0.3632(3) 0.6685(3) 0.0430(11) Uani 1 1 d .
C57 C 0.3037(5) 0.3044(5) 0.6018(4) 0.056(2) Uani 1 1 d .
H43 H 0.2821 0.2408 0.6043 0.084 Uiso 1 1 calc R
H44 H 0.3218 0.3005 0.5496 0.084 Uiso 1 1 calc R
H45 H 0.2500 0.3316 0.6059 0.084 Uiso 1 1 calc R
C58 C 0.6926(4) 0.6001(4) 0.9581(4) 0.0333(15) Uani 1 1 d .
C59 C 0.7887(4) 0.5998(4) 0.9803(4) 0.0313(14) Uani 1 1 d .
H46 H 0.8078 0.5810 1.0250 0.038 Uiso 1 1 calc R
C60 C 0.8573(4) 0.6271(4) 0.9366(4) 0.0322(14) Uani 1 1 d .
C61 C 0.8307(5) 0.6548(4) 0.8720(4) 0.0410(16) Uani 1 1 d .
H47 H 0.8770 0.6725 0.8419 0.049 Uiso 1 1 calc R
C62 C 0.7342(5) 0.6564(4) 0.8512(4) 0.0447(17) Uani 1 1 d .
H48 H 0.7149 0.6758 0.8070 0.054 Uiso 1 1 calc R
C63 C 0.6674(5) 0.6298(4) 0.8946(4) 0.0377(16) Uani 1 1 d .
H49 H 0.6024 0.6321 0.8803 0.045 Uiso 1 1 calc R
O8 O 0.9492(3) 0.6243(3) 0.9649(3) 0.0435(11) Uani 1 1 d .
C64 C 1.0223(5) 0.6483(6) 0.9224(4) 0.055(2) Uani 1 1 d .
H50 H 1.0025 0.6022 0.8660 0.083 Uiso 1 1 calc R
H51 H 1.0853 0.6473 0.9507 0.083 Uiso 1 1 calc R
H52 H 1.0296 0.7118 0.9211 0.083 Uiso 1 1 calc R
C65 C 0.0508(4) 0.4372(4) 0.6900(4) 0.0303(14) Uani 1 1 d .
C66 C 0.0304(4) 0.4146(4) 0.6005(3) 0.0248(13) Uani 1 1 d .
C67 C 0.1172(4) 0.4557(4) 0.5789(4) 0.0298(14) Uani 1 1 d .
C68 C 0.1933(4) 0.5061(4) 0.6565(3) 0.0284(13) Uani 1 1 d .
C69 C 0.2909(4) 0.5629(4) 0.6883(4) 0.0283(13) Uani 1 1 d .
C70 C 0.3099(4) 0.5869(4) 0.7781(4) 0.0291(13) Uani 1 1 d .
C71 C 0.2230(4) 0.5428(4) 0.7991(4) 0.0271(13) Uani 1 1 d .
C72 C 0.1485(4) 0.4897(4) 0.7219(4) 0.0276(13) Uani 1 1 d .
C73 C -0.0544(4) 0.3606(4) 0.5390(3) 0.0302(14) Uani 1 1 d .
H53 H -0.1130 0.3322 0.5526 0.036 Uiso 1 1 calc R
C74 C -0.0539(4) 0.3476(4) 0.4572(4) 0.0270(13) Uani 1 1 d .
H54 H -0.1117 0.3091 0.4149 0.032 Uiso 1 1 calc R
C75 C 0.0300(5) 0.3906(4) 0.4378(4) 0.0325(14) Uani 1 1 d .
C76 C 0.1186(4) 0.4460(4) 0.4992(3) 0.0260(13) Uani 1 1 d .
H55 H 0.1767 0.4752 0.4855 0.031 Uiso 1 1 calc R
O9 O 0.0395(3) 0.3836(3) 0.3586(3) 0.0350(10) Uani 1 1 d .
C77 C -0.0453(4) 0.3270(5) 0.2937(4) 0.0380(15) Uani 1 1 d .
H56 H -0.0661 0.2625 0.2944 0.057 Uiso 1 1 calc R
H57 H -0.0297 0.3252 0.2410 0.057 Uiso 1 1 calc R
H58 H -0.0988 0.3542 0.3009 0.057 Uiso 1 1 calc R
C78 C 0.2218(4) 0.5566(4) 0.8801(4) 0.0279(13) Uani 1 1 d .
H59 H 0.1644 0.5261 0.8940 0.034 Uiso 1 1 calc R
C79 C 0.3070(4) 0.6168(4) 0.9415(3) 0.0255(13) Uani 1 1 d .
C80 C 0.3921(4) 0.6596(4) 0.9214(4) 0.0315(14) Uani 1 1 d .
H60 H 0.4498 0.6981 0.9638 0.038 Uiso 1 1 calc R
C81 C 0.3934(4) 0.6465(4) 0.8399(4) 0.0302(14) Uani 1 1 d .
H61 H 0.4508 0.6780 0.8265 0.036 Uiso 1 1 calc R
O10 O 0.2983(3) 0.6265(3) 1.0200(3) 0.0366(10) Uani 1 1 d .
C82 C 0.3833(5) 0.6874(5) 1.0851(4) 0.0430(17) Uani 1 1 d .
C83 C -0.0213(4) 0.4103(4) 0.7374(4) 0.0305(14) Uani 1 1 d .
C84 C -0.1144(4) 0.4226(4) 0.7213(4) 0.0331(14) Uani 1 1 d .
H62 H -0.1328 0.4437 0.6779 0.040 Uiso 1 1 calc R
C85 C -0.1783(4) 0.4035(4) 0.7694(4) 0.0368(15) Uani 1 1 d .
C86 C -0.1504(5) 0.3754(4) 0.8349(4) 0.0412(16) Uani 1 1 d .
H63 H -0.1935 0.3657 0.8696 0.049 Uiso 1 1 calc R
C87 C -0.0615(5) 0.3619(5) 0.8487(4) 0.0423(16) Uani 1 1 d .
H64 H -0.0432 0.3409 0.8921 0.051 Uiso 1 1 calc R
C88 C 0.0032(5) 0.3786(4) 0.7994(4) 0.0357(15) Uani 1 1 d .
H65 H 0.0649 0.3679 0.8090 0.043 Uiso 1 1 calc R
O11 O -0.2718(3) 0.4112(3) 0.7588(3) 0.0498(13) Uani 1 1 d .
C89 C -0.3029(6) 0.4365(6) 0.6923(4) 0.057(2) Uani 1 1 d .
H66 H -0.2615 0.5008 0.7010 0.086 Uiso 1 1 calc R
H67 H -0.3718 0.4347 0.6877 0.086 Uiso 1 1 calc R
H68 H -0.2973 0.3920 0.6416 0.086 Uiso 1 1 calc R
C90 C 0.3636(4) 0.5922(4) 0.6419(4) 0.0315(14) Uani 1 1 d .
C91 C 0.4563(4) 0.5859(4) 0.6602(4) 0.0300(14) Uani 1 1 d .
H69 H 0.4739 0.5641 0.7033 0.036 Uiso 1 1 calc R
C92 C 0.5257(4) 0.6113(4) 0.6163(4) 0.0361(15) Uani 1 1 d .
C93 C 0.5006(5) 0.6462(4) 0.5552(4) 0.0378(15) Uani 1 1 d .
H70 H 0.5468 0.6641 0.5251 0.045 Uiso 1 1 calc R
C94 C 0.4069(5) 0.6547(4) 0.5389(4) 0.0394(16) Uani 1 1 d .
H71 H 0.3897 0.6792 0.4976 0.047 Uiso 1 1 calc R
C95 C 0.3383(4) 0.6281(4) 0.5818(4) 0.0318(14) Uani 1 1 d .
H72 H 0.2747 0.6342 0.5701 0.038 Uiso 1 1 calc R
O12 O 0.6152(3) 0.6002(3) 0.6387(3) 0.0424(11) Uani 1 1 d .
C96 C 0.6873(5) 0.6244(5) 0.5946(4) 0.0513(19) Uani 1 1 d .
H73 H 0.6621 0.5841 0.5364 0.077 Uiso 1 1 calc R
H74 H 0.7481 0.6145 0.6170 0.077 Uiso 1 1 calc R
H75 H 0.7011 0.6910 0.6003 0.077 Uiso 1 1 calc R

loop_
_atom_site_aniso_label
_atom_site_aniso_U_11
_atom_site_aniso_U_22
_atom_site_aniso_U_33
_atom_site_aniso_U_23
_atom_site_aniso_U_13
_atom_site_aniso_U_12
C1 0.025(3) 0.021(3) 0.031(3) 0.010(3) 0.004(2) 0.005(2)
C2 0.031(3) 0.025(3) 0.028(3) 0.007(3) 0.005(3) 0.012(3)
C3 0.022(3) 0.016(3) 0.029(3) 0.006(2) 0.005(2) 0.005(2)
C4 0.028(3) 0.029(3) 0.026(3) 0.007(3) 0.004(2) 0.011(3)
C5 0.025(3) 0.022(3) 0.031(3) 0.009(3) 0.011(2) 0.004(2)
C6 0.027(3) 0.023(3) 0.024(3) 0.004(2) 0.003(2) 0.007(2)
C7 0.029(3) 0.028(3) 0.030(3) 0.011(3) 0.005(3) 0.013(3)
C8 0.022(3) 0.018(3) 0.029(3) 0.002(2) 0.002(2) -0.003(2)
C9 0.021(3) 0.028(3) 0.029(3) 0.006(3) 0.008(2) 0.009(2)
C10 0.030(3) 0.017(3) 0.029(3) 0.002(2) -0.002(3) 0.011(2)
C11 0.029(3) 0.025(3) 0.024(3) 0.006(3) 0.008(2) 0.008(2)
C12 0.032(3) 0.020(3) 0.031(3) 0.004(3) 0.004(3) 0.009(2)
O1 0.047(3) 0.039(2) 0.028(2) 0.012(2) 0.012(2) 0.024(2)
C13 0.049(4) 0.045(4) 0.032(4) 0.016(3) 0.012(3) 0.029(3)
C14 0.029(3) 0.020(3) 0.031(3) 0.005(3) 0.004(3) 0.007(2)
C15 0.024(3) 0.022(3) 0.030(3) 0.011(3) 0.001(2) 0.006(2)
C16 0.028(3) 0.025(3) 0.027(3) 0.013(3) 0.000(2) 0.004(2)
C17 0.015(3) 0.026(3) 0.032(3) 0.005(3) 0.007(2) 0.003(2)
O2 0.041(2) 0.033(2) 0.033(2) 0.017(2) 0.0133(19) 0.0142(19)
C18 0.039(4) 0.030(3) 0.035(4) 0.013(3) 0.001(3) 0.012(3)
C19 0.035(3) 0.020(3) 0.029(3) 0.007(3) 0.013(3) 0.009(2)
C20 0.029(3) 0.026(3) 0.029(3) 0.008(3) 0.010(3) 0.008(2)
C21 0.034(4) 0.033(3) 0.036(4) 0.017(3) 0.011(3) 0.012(3)
C22 0.070(5) 0.027(3) 0.041(4) 0.019(3) 0.026(4) 0.027(3)
C23 0.056(4) 0.028(3) 0.027(3) 0.006(3) 0.003(3) 0.013(3)
C24 0.044(4) 0.024(3) 0.030(3) 0.005(3) 0.008(3) 0.018(3)
O3 0.046(3) 0.054(3) 0.055(3) 0.024(3) 0.029(2) 0.027(2)
C25 0.063(5) 0.057(5) 0.074(6) 0.033(4) 0.046(4) 0.031(4)
C26 0.048(4) 0.028(3) 0.025(3) 0.008(3) 0.015(3) 0.019(3)
C27 0.038(4) 0.041(4) 0.034(4) 0.022(3) 0.015(3) 0.023(3)
C28 0.040(4) 0.037(4) 0.047(4) 0.022(3) 0.023(3) 0.026(3)
C29 0.067(5) 0.041(4) 0.032(4) 0.014(3) 0.025(3) 0.025(4)
C30 0.049(4) 0.038(4) 0.035(4) 0.014(3) 0.013(3) 0.016(3)
C31 0.050(4) 0.031(3) 0.031(4) 0.010(3) 0.012(3) 0.015(3)
O4 0.053(3) 0.079(4) 0.058(3) 0.037(3) 0.030(3) 0.039(3)
C32 0.044(4) 0.066(5) 0.070(6) 0.036(5) 0.019(4) 0.016(4)
C33 0.027(3) 0.016(3) 0.043(4) 0.004(3) 0.004(3) 0.001(2)
C34 0.023(3) 0.022(3) 0.034(3) 0.006(3) 0.002(3) 0.004(2)
C35 0.021(3) 0.020(3) 0.046(4) 0.005(3) 0.006(3) 0.003(2)
C36 0.023(3) 0.025(3) 0.045(4) 0.011(3) 0.003(3) 0.004(2)
C37 0.021(3) 0.029(3) 0.049(4) 0.009(3) 0.002(3) 0.008(3)
C38 0.028(3) 0.021(3) 0.032(3) 0.004(3) 0.005(3) 0.005(2)
C39 0.022(3) 0.029(3) 0.033(4) 0.001(3) 0.004(3) 0.005(3)
C40 0.021(3) 0.029(3) 0.039(4) -0.001(3) 0.008(3) 0.008(3)
O5 0.039(3) 0.039(3) 0.037(3) 0.013(2) 0.014(2) 0.014(2)
C41 0.041(4) 0.045(4) 0.044(4) 0.021(3) 0.015(3) 0.009(3)
C42 0.038(4) 0.026(3) 0.032(4) 0.004(3) 0.009(3) 0.014(3)
C43 0.032(3) 0.031(3) 0.025(3) 0.005(3) 0.007(3) 0.015(3)
C44 0.044(4) 0.032(3) 0.029(3) 0.008(3) 0.003(3) 0.016(3)
C45 0.049(4) 0.042(4) 0.028(3) 0.015(3) 0.018(3) 0.026(3)
C46 0.067(5) 0.035(4) 0.030(4) 0.009(3) 0.014(3) 0.023(3)
C47 0.035(3) 0.029(3) 0.032(4) 0.007(3) 0.000(3) 0.015(3)
O6 0.034(2) 0.046(3) 0.037(3) 0.012(2) 0.010(2) 0.014(2)
C48 0.060(5) 0.043(4) 0.050(4) 0.021(4) 0.029(4) 0.030(4)
C49 0.036(4) 0.016(3) 0.043(4) 0.009(3) 0.003(3) 0.008(3)
C50 0.029(3) 0.017(3) 0.040(4) 0.006(3) 0.003(3) 0.005(2)
C51 0.029(3) 0.020(3) 0.044(4) 0.000(3) 0.001(3) 0.013(3)
C52 0.028(3) 0.021(3) 0.039(4) 0.008(3) 0.002(3) 0.008(2)
C53 0.034(4) 0.026(3) 0.032(4) 0.001(3) -0.006(3) 0.009(3)
C54 0.038(4) 0.022(3) 0.041(4) 0.006(3) 0.006(3) 0.009(3)
C55 0.035(4) 0.028(3) 0.051(4) 0.014(3) 0.000(3) 0.009(3)
C56 0.030(3) 0.023(3) 0.038(4) 0.005(3) 0.000(3) 0.008(3)
O7 0.043(3) 0.033(2) 0.035(3) 0.007(2) -0.004(2) -0.004(2)
C57 0.060(5) 0.045(4) 0.044(4) 0.014(4) -0.001(4) -0.005(4)
C58 0.025(3) 0.022(3) 0.042(4) 0.008(3) -0.002(3) -0.001(2)
C59 0.028(3) 0.030(3) 0.026(3) 0.004(3) -0.002(3) 0.006(3)
C60 0.025(3) 0.025(3) 0.040(4) 0.006(3) 0.004(3) 0.006(2)
C61 0.043(4) 0.035(4) 0.036(4) 0.012(3) 0.006(3) 0.002(3)
C62 0.052(4) 0.028(3) 0.042(4) 0.012(3) 0.001(3) -0.001(3)
C63 0.037(4) 0.023(3) 0.042(4) 0.009(3) -0.008(3) 0.003(3)
O8 0.036(3) 0.053(3) 0.037(3) 0.011(2) 0.008(2) 0.013(2)
C64 0.052(5) 0.067(5) 0.040(4) 0.010(4) 0.015(4) 0.016(4)
C65 0.033(3) 0.022(3) 0.035(4) 0.008(3) 0.008(3) 0.010(3)
C66 0.026(3) 0.019(3) 0.032(3) 0.011(3) 0.005(2) 0.009(2)
C67 0.036(3) 0.023(3) 0.029(3) 0.009(3) 0.006(3) 0.009(3)
C68 0.034(3) 0.023(3) 0.024(3) 0.003(3) 0.006(3) 0.010(3)
C69 0.028(3) 0.028(3) 0.032(3) 0.011(3) 0.009(3) 0.014(3)
C70 0.031(3) 0.023(3) 0.030(3) 0.007(3) 0.008(3) 0.007(3)
C71 0.026(3) 0.015(3) 0.036(3) 0.008(3) 0.002(3) 0.005(2)
C72 0.027(3) 0.023(3) 0.035(3) 0.010(3) 0.006(3) 0.011(2)
C73 0.025(3) 0.037(3) 0.027(3) 0.007(3) 0.009(3) 0.011(3)
C74 0.024(3) 0.017(3) 0.035(3) 0.008(3) -0.002(3) 0.004(2)
C75 0.048(4) 0.029(3) 0.027(3) 0.009(3) 0.011(3) 0.021(3)
C76 0.025(3) 0.022(3) 0.028(3) 0.003(2) 0.007(2) 0.009(2)
O9 0.036(2) 0.028(2) 0.036(3) 0.0068(19) 0.0052(19) 0.0090(18)
C77 0.041(4) 0.042(4) 0.029(3) 0.007(3) 0.008(3) 0.017(3)
C78 0.031(3) 0.020(3) 0.033(3) 0.010(3) 0.006(3) 0.009(2)
C79 0.027(3) 0.026(3) 0.025(3) 0.010(3) 0.004(2) 0.010(2)
C80 0.033(3) 0.023(3) 0.034(4) 0.006(3) 0.002(3) 0.010(3)
C81 0.025(3) 0.031(3) 0.033(3) 0.009(3) 0.006(3) 0.011(3)
O10 0.034(2) 0.039(3) 0.033(2) 0.010(2) 0.0058(19) 0.0091(19)
C82 0.036(4) 0.046(4) 0.027(4) 0.001(3) -0.005(3) 0.002(3)
C83 0.030(3) 0.027(3) 0.030(3) 0.006(3) 0.006(3) 0.006(3)
C84 0.039(4) 0.029(3) 0.026(3) 0.005(3) 0.005(3) 0.008(3)
C85 0.020(3) 0.037(4) 0.041(4) 0.002(3) 0.003(3) 0.007(3)
C86 0.044(4) 0.039(4) 0.038(4) 0.015(3) 0.010(3) 0.008(3)
C87 0.048(4) 0.039(4) 0.038(4) 0.016(3) 0.006(3) 0.010(3)
C88 0.032(3) 0.033(3) 0.042(4) 0.013(3) 0.006(3) 0.013(3)
O11 0.042(3) 0.061(3) 0.047(3) 0.017(3) 0.011(2) 0.018(2)
C89 0.064(5) 0.065(5) 0.046(5) 0.023(4) 0.005(4) 0.027(4)
C90 0.035(4) 0.020(3) 0.035(4) 0.005(3) 0.003(3) 0.009(3)
C91 0.031(3) 0.028(3) 0.030(3) 0.007(3) 0.010(3) 0.009(3)
C92 0.034(4) 0.039(4) 0.033(4) 0.011(3) 0.010(3) 0.009(3)
C93 0.039(4) 0.035(4) 0.036(4) 0.012(3) 0.015(3) 0.003(3)
C94 0.048(4) 0.034(4) 0.031(4) 0.012(3) 0.004(3) 0.008(3)
C95 0.031(3) 0.025(3) 0.030(3) 0.004(3) -0.004(3) 0.007(3)
O12 0.025(2) 0.060(3) 0.049(3) 0.024(2) 0.018(2) 0.017(2)
C96 0.041(4) 0.072(5) 0.044(4) 0.018(4) 0.022(3) 0.021(4)

loop_
_atom_type_symbol
_atom_type_description
_atom_type_scat_dispersion_real
_atom_type_scat_dispersion_imag
_atom_type_scat_source
C C 0.0033 0.0016 'International Tables Vol C Tables 4.2.6.8 and 6.1.1.4'
H H 0.0000 0.0000 'International Tables Vol C Tables 4.2.6.8 and 6.1.1.4'
O O 0.0106 0.0060 'International Tables Vol C Tables 4.2.6.8 and 6.1.1.4'

loop_
_geom_angle_atom_site_label_1
_geom_angle_atom_site_label_2
_geom_angle_atom_site_label_3
_geom_angle
_geom_angle_site_symmetry_1
_geom_angle_site_symmetry_3
C8 C1 C19 127.0(5) . .
C8 C1 C2 106.8(5) . .
C19 C1 C2 126.2(5) . .
C9 C2 C3 119.7(5) . .
C9 C2 C1 130.8(5) . .
C3 C2 C1 109.6(5) . .
C12 C3 C2 121.3(5) . .
C12 C3 C4 132.3(5) . .
C2 C3 C4 106.3(5) . .
C5 C4 C3 142.5(6) . .
C5 C4 C8 109.8(5) . .
C3 C4 C8 107.6(5) . .
C4 C5 C6 107.0(5) . .
C4 C5 C26 127.0(5) . .
C6 C5 C26 126.0(5) . .
C14 C6 C7 119.1(5) . .
C14 C6 C5 131.0(5) . .
C7 C6 C5 109.9(5) . .
C17 C7 C6 121.7(5) . .
C17 C7 C8 132.4(5) . .
C6 C7 C8 105.9(5) . .
C1 C8 C7 142.9(6) . .
C1 C8 C4 109.7(5) . .
C7 C8 C4 107.3(5) . .
C2 C9 C10 119.3(5) . .
C2 C9 H1 120.3 . .
C10 C9 H1 120.3 . .
C11 C10 C9 120.2(5) . .
C11 C10 H2 119.9 . .
C9 C10 H2 119.9 . .
O1 C11 C10 123.9(5) . .
O1 C11 C12 115.1(5) . .
C10 C11 C12 120.9(5) . .
C3 C12 C11 118.5(5) . .
C3 C12 H3 120.7 . .
C11 C12 H3 120.7 . .
C11 O1 C13 117.8(4) . .
O1 C13 H4 109.5 . .
O1 C13 H5 109.5 . .
H4 C13 H5 109.5 . .
O1 C13 H6 109.5 . .
H4 C13 H6 109.5 . .
H5 C13 H6 109.5 . .
C6 C14 C15 119.5(5) . .
C6 C14 H7 120.2 . .
C15 C14 H7 120.2 . .
C16 C15 C14 119.9(5) . .
C16 C15 H8 120.1 . .
C14 C15 H8 120.1 . .
O2 C16 C15 124.2(5) . .
O2 C16 C17 114.3(5) . .
C15 C16 C17 121.5(5) . .
C7 C17 C16 118.3(5) . .
C7 C17 H9 120.9 . .
C16 C17 H9 120.9 . .
C16 O2 C18 117.2(5) . .
O2 C18 H10 109.5 . .
O2 C18 H11 109.5 . .
H10 C18 H11 109.5 . .
O2 C18 H12 109.5 . .
H10 C18 H12 109.5 . .
H11 C18 H12 109.5 . .
C20 C19 C24 119.7(5) . .
C20 C19 C1 119.1(5) . .
C24 C19 C1 121.1(5) . .
C19 C20 C21 120.0(6) . .
C19 C20 H13 120.0 . .
C21 C20 H13 120.0 . .
O3 C21 C22 125.2(6) . .
O3 C21 C20 114.6(5) . .
C22 C21 C20 120.2(6) . .
C23 C22 C21 118.8(6) . .
C23 C22 H14 120.6 . .
C21 C22 H14 120.6 . .
C24 C23 C22 122.2(6) . .
C24 C23 H15 118.9 . .
C22 C23 H15 118.9 . .
C23 C24 C19 119.1(6) . .
C23 C24 H16 120.5 . .
C19 C24 H16 120.5 . .
C21 O3 C25 117.6(6) . .
O3 C25 H17 109.5 . .
O3 C25 H18 109.5 . .
H17 C25 H18 109.5 . .
O3 C25 H19 109.5 . .
H17 C25 H19 109.5 . .
H18 C25 H19 109.5 . .
C31 C26 C27 120.2(6) . .
C31 C26 C5 119.2(6) . .
C27 C26 C5 120.6(5) . .
C28 C27 C26 119.2(6) . .
C28 C27 H20 120.4 . .
C26 C27 H20 120.4 . .
O4 C28 C27 124.0(6) . .
O4 C28 C29 114.9(6) . .
C27 C28 C29 121.0(6) . .
C30 C29 C28 119.2(6) . .
C30 C29 H21 120.4 . .
C28 C29 H21 120.4 . .
C31 C30 C29 120.5(6) . .
C31 C30 H22 119.7 . .
C29 C30 H22 119.7 . .
C30 C31 C26 119.8(6) . .
C30 C31 H23 120.1 . .
C26 C31 H23 120.1 . .
C28 O4 C32 117.1(5) . .
O4 C32 H24 109.5 . .
O4 C32 H25 109.5 . .
H24 C32 H25 109.5 . .
O4 C32 H26 109.5 . .
H24 C32 H26 109.5 . .
H25 C32 H26 109.5 . .
C36 C33 C34 108.0(5) 2_657 .
C36 C33 C42 126.7(6) 2_657 .
C34 C33 C42 125.0(5) . .
C37 C34 C35 119.0(6) . .
C37 C34 C33 131.1(6) . .
C35 C34 C33 110.0(5) . .
C40 C35 C34 120.5(5) . .
C40 C35 C36 134.4(6) . .
C34 C35 C36 105.0(5) . .
C33 C36 C36 108.6(6) 2_657 2_657
C33 C36 C35 143.0(6) 2_657 .
C36 C36 C35 108.3(6) 2_657 .
C34 C37 C38 120.1(6) . .
C34 C37 H27 120.0 . .
C38 C37 H27 120.0 . .
C39 C38 C37 119.9(6) . .
C39 C38 H28 120.0 . .
C37 C38 H28 120.0 . .
O5 C39 C38 124.9(5) . .
O5 C39 C40 114.8(5) . .
C38 C39 C40 120.4(6) . .
C35 C40 C39 120.1(5) . .
C35 C40 H29 119.9 . .
C39 C40 H29 119.9 . .
C39 O5 C41 117.2(5) . .
O5 C41 H30 109.5 . .
O5 C41 H31 109.5 . .
H30 C41 H31 109.5 . .
O5 C41 H32 109.5 . .
H30 C41 H32 109.5 . .
H31 C41 H32 109.5 . .
C43 C42 C47 118.8(6) . .
C43 C42 C33 119.1(5) . .
C47 C42 C33 122.0(5) . .
C44 C43 C42 121.6(6) . .
C44 C43 H33 119.2 . .
C42 C43 H33 119.2 . .
O6 C44 C43 115.7(5) . .
O6 C44 C45 123.9(6) . .
C43 C44 C45 120.4(6) . .
C44 C45 C46 118.5(6) . .
C44 C45 H34 120.8 . .
C46 C45 H34 120.8 . .
C45 C46 C47 122.2(6) . .
C45 C46 H35 118.9 . .
C47 C46 H35 118.9 . .
C46 C47 C42 118.4(6) . .
C46 C47 H36 120.8 . .
C42 C47 H36 120.8 . .
C44 O6 C48 118.4(5) . .
O6 C48 H37 109.5 . .
O6 C48 H38 109.5 . .
H37 C48 H38 109.5 . .
O6 C48 H39 109.5 . .
H37 C48 H39 109.5 . .
H38 C48 H39 109.5 . .
C50 C49 C51 106.8(6) . .
C50 C49 C58 126.5(6) . .
C51 C49 C58 126.7(5) . .
C49 C50 C50 110.5(7) . 2_667
C49 C50 C56 142.9(6) . .
C50 C50 C56 106.4(6) 2_667 .
C52 C51 C56 118.2(6) . 2_667
C52 C51 C49 131.6(6) . .
C56 C51 C49 110.1(5) 2_667 .
C53 C52 C51 120.7(6) 2_667 .
C53 C52 H40 119.6 2_667 .
C51 C52 H40 119.6 . .
C54 C53 C52 121.1(6) . 2_667
C54 C53 H41 119.5 . .
C52 C53 H41 119.5 2_667 .
O7 C54 C53 126.7(6) . .
O7 C54 C55 113.4(6) . .
C53 C54 C55 119.9(6) . .
C56 C55 C54 118.4(6) . .
C56 C55 H42 120.8 . .
C54 C55 H42 120.8 . .
C55 C56 C51 121.7(6) . 2_667
C55 C56 C50 132.2(6) . .
C51 C56 C50 106.0(5) 2_667 .
C54 O7 C57 115.6(5) . .
O7 C57 H43 109.5 . .
O7 C57 H44 109.5 . .
H43 C57 H44 109.5 . .
O7 C57 H45 109.5 . .
H43 C57 H45 109.5 . .
H44 C57 H45 109.5 . .
C63 C58 C59 119.0(6) . .
C63 C58 C49 121.6(6) . .
C59 C58 C49 119.4(6) . .
C58 C59 C60 119.9(6) . .
C58 C59 H46 120.1 . .
C60 C59 H46 120.1 . .
O8 C60 C61 125.3(6) . .
O8 C60 C59 114.1(5) . .
C61 C60 C59 120.6(6) . .
C60 C61 C62 119.0(6) . .
C60 C61 H47 120.5 . .
C62 C61 H47 120.5 . .
C63 C62 C61 120.1(6) . .
C63 C62 H48 119.9 . .
C61 C62 H48 119.9 . .
C58 C63 C62 121.4(6) . .
C58 C63 H49 119.3 . .
C62 C63 H49 119.3 . .
C60 O8 C64 117.7(5) . .
O8 C64 H50 109.5 . .
O8 C64 H51 109.5 . .
H50 C64 H51 109.5 . .
O8 C64 H52 109.5 . .
H50 C64 H52 109.5 . .
H51 C64 H52 109.5 . .
C72 C65 C66 107.3(5) . .
C72 C65 C83 126.2(6) . .
C66 C65 C83 126.5(5) . .
C73 C66 C67 119.0(5) . .
C73 C66 C65 131.3(5) . .
C67 C66 C65 109.6(5) . .
C76 C67 C66 121.7(5) . .
C76 C67 C68 132.4(6) . .
C66 C67 C68 105.8(5) . .
C69 C68 C72 110.6(5) . .
C69 C68 C67 142.1(6) . .
C72 C68 C67 107.3(5) . .
C68 C69 C70 106.1(5) . .
C68 C69 C90 127.5(5) . .
C70 C69 C90 126.4(5) . .
C81 C70 C71 119.8(5) . .
C81 C70 C69 130.2(5) . .
C71 C70 C69 109.8(5) . .
C78 C71 C70 120.6(5) . .
C78 C71 C72 133.1(5) . .
C70 C71 C72 106.2(5) . .
C65 C72 C68 109.8(5) . .
C65 C72 C71 142.7(6) . .
C68 C72 C71 107.2(5) . .
C66 C73 C74 120.2(5) . .
C66 C73 H53 119.9 . .
C74 C73 H53 119.9 . .
C75 C74 C73 119.9(5) . .
C75 C74 H54 120.1 . .
C73 C74 H54 120.1 . .
C74 C75 O9 125.3(5) . .
C74 C75 C76 121.5(5) . .
O9 C75 C76 113.1(5) . .
C67 C76 C75 117.6(5) . .
C67 C76 H55 121.2 . .
C75 C76 H55 121.2 . .
C75 O9 C77 116.4(5) . .
O9 C77 H56 109.5 . .
O9 C77 H57 109.5 . .
H56 C77 H57 109.5 . .
O9 C77 H58 109.5 . .
H56 C77 H58 109.5 . .
H57 C77 H58 109.5 . .
C71 C78 C79 118.6(5) . .
C71 C78 H59 120.7 . .
C79 C78 H59 120.7 . .
O10 C79 C80 124.7(5) . .
O10 C79 C78 114.2(5) . .
C80 C79 C78 121.0(5) . .
C79 C80 C81 120.6(5) . .
C79 C80 H60 119.7 . .
C81 C80 H60 119.7 . .
C70 C81 C80 119.3(6) . .
C70 C81 H61 120.4 . .
C80 C81 H61 120.4 . .
C79 O10 C82 116.5(5) . .
C88 C83 C84 119.6(6) . .
C88 C83 C65 120.9(5) . .
C84 C83 C65 119.4(5) . .
C85 C84 C83 118.9(6) . .
C85 C84 H62 120.5 . .
C83 C84 H62 120.5 . .
O11 C85 C84 124.4(6) . .
O11 C85 C86 114.9(6) . .
C84 C85 C86 120.7(6) . .
C87 C86 C85 119.8(6) . .
C87 C86 H63 120.1 . .
C85 C86 H63 120.1 . .
C86 C87 C88 120.3(6) . .
C86 C87 H64 119.8 . .
C88 C87 H64 119.8 . .
C83 C88 C87 120.6(6) . .
C83 C88 H65 119.7 . .
C87 C88 H65 119.7 . .
C85 O11 C89 116.3(6) . .
O11 C89 H66 109.5 . .
O11 C89 H67 109.5 . .
H66 C89 H67 109.5 . .
O11 C89 H68 109.5 . .
H66 C89 H68 109.5 . .
H67 C89 H68 109.5 . .
C91 C90 C95 120.2(6) . .
C91 C90 C69 119.8(5) . .
C95 C90 C69 120.0(5) . .
C90 C91 C92 120.9(6) . .
C90 C91 H69 119.5 . .
C92 C91 H69 119.5 . .
O12 C92 C93 124.8(6) . .
O12 C92 C91 115.9(5) . .
C93 C92 C91 119.3(6) . .
C92 C93 C94 119.1(6) . .
C92 C93 H70 120.4 . .
C94 C93 H70 120.4 . .
C95 C94 C93 121.1(6) . .
C95 C94 H71 119.5 . .
C93 C94 H71 119.5 . .
C94 C95 C90 119.3(6) . .
C94 C95 H72 120.3 . .
C90 C95 H72 120.3 . .
C92 O12 C96 117.4(5) . .
O12 C96 H73 109.5 . .
O12 C96 H74 109.5 . .
H73 C96 H74 109.5 . .
O12 C96 H75 109.5 . .
H73 C96 H75 109.5 . .
H74 C96 H75 109.5 . .

loop_
_geom_bond_atom_site_label_1
_geom_bond_atom_site_label_2
_geom_bond_distance
_geom_bond_site_symmetry_2
C1 C8 1.383(7) .
C1 C19 1.469(8) .
C1 C2 1.480(8) .
C2 C9 1.387(7) .
C2 C3 1.425(8) .
C3 C12 1.371(8) .
C3 C4 1.454(7) .
C4 C5 1.380(7) .
C4 C8 1.465(8) .
C5 C6 1.469(8) .
C5 C26 1.474(8) .
C6 C14 1.389(7) .
C6 C7 1.427(8) .
C7 C17 1.368(8) .
C7 C8 1.462(7) .
C9 C10 1.403(8) .
C9 H1 0.9500 .
C10 C11 1.395(8) .
C10 H2 0.9500 .
C11 O1 1.372(7) .
C11 C12 1.407(7) .
C12 H3 0.9500 .
O1 C13 1.425(6) .
C13 H4 0.9800 .
C13 H5 0.9800 .
C13 H6 0.9800 .
C14 C15 1.402(8) .
C14 H7 0.9500 .
C15 C16 1.394(8) .
C15 H8 0.9500 .
C16 O2 1.378(7) .
C16 C17 1.398(7) .
C17 H9 0.9500 .
O2 C18 1.424(6) .
C18 H10 0.9800 .
C18 H11 0.9800 .
C18 H12 0.9800 .
C19 C20 1.384(8) .
C19 C24 1.411(8) .
C20 C21 1.406(8) .
C20 H13 0.9500 .
C21 O3 1.385(7) .
C21 C22 1.391(9) .
C22 C23 1.383(9) .
C22 H14 0.9500 .
C23 C24 1.374(8) .
C23 H15 0.9500 .
C24 H16 0.9500 .
O3 C25 1.409(7) .
C25 H17 0.9800 .
C25 H18 0.9800 .
C25 H19 0.9800 .
C26 C31 1.394(8) .
C26 C27 1.395(8) .
C27 C28 1.383(8) .
C27 H20 0.9500 .
C28 O4 1.373(7) .
C28 C29 1.394(9) .
C29 C30 1.388(9) .
C29 H21 0.9500 .
C30 C31 1.383(8) .
C30 H22 0.9500 .
C31 H23 0.9500 .
O4 C32 1.414(9) .
C32 H24 0.9800 .
C32 H25 0.9800 .
C32 H26 0.9800 .
C33 C36 1.380(8) 2_657
C33 C34 1.460(8) .
C33 C42 1.467(8) .
C34 C37 1.399(8) .
C34 C35 1.429(8) .
C35 C40 1.363(9) .
C35 C36 1.468(8) .
C36 C33 1.380(8) 2_657
C36 C36 1.462(12) 2_657
C37 C38 1.401(8) .
C37 H27 0.9500 .
C38 C39 1.389(8) .
C38 H28 0.9500 .
C39 O5 1.356(7) .
C39 C40 1.407(8) .
C40 H29 0.9500 .
O5 C41 1.430(7) .
C41 H30 0.9800 .
C41 H31 0.9800 .
C41 H32 0.9800 .
C42 C43 1.398(8) .
C42 C47 1.406(8) .
C43 C44 1.372(8) .
C43 H33 0.9500 .
C44 O6 1.366(7) .
C44 C45 1.386(8) .
C45 C46 1.389(9) .
C45 H34 0.9500 .
C46 C47 1.396(9) .
C46 H35 0.9500 .
C47 H36 0.9500 .
O6 C48 1.418(7) .
C48 H37 0.9800 .
C48 H38 0.9800 .
C48 H39 0.9800 .
C49 C50 1.380(8) .
C49 C51 1.456(9) .
C49 C58 1.474(9) .
C50 C50 1.453(12) 2_667
C50 C56 1.474(8) .
C51 C52 1.391(8) .
C51 C56 1.420(9) 2_667
C52 C53 1.378(8) 2_667
C52 H40 0.9500 .
C53 C54 1.373(9) .
C53 C52 1.378(8) 2_667
C53 H41 0.9500 .
C54 O7 1.355(7) .
C54 C55 1.431(8) .
C55 C56 1.371(9) .
C55 H42 0.9500 .
C56 C51 1.420(9) 2_667
O7 C57 1.429(7) .
C57 H43 0.9800 .
C57 H44 0.9800 .
C57 H45 0.9800 .
C58 C63 1.374(8) .
C58 C59 1.391(8) .
C59 C60 1.401(8) .
C59 H46 0.9500 .
C60 O8 1.367(7) .
C60 C61 1.374(8) .
C61 C62 1.399(9) .
C61 H47 0.9500 .
C62 C63 1.374(9) .
C62 H48 0.9500 .
C63 H49 0.9500 .
O8 C64 1.418(8) .
C64 H50 0.9800 .
C64 H51 0.9800 .
C64 H52 0.9800 .
C65 C72 1.369(8) .
C65 C66 1.472(8) .
C65 C83 1.483(8) .
C66 C73 1.382(8) .
C66 C67 1.416(8) .
C67 C76 1.368(8) .
C67 C68 1.468(8) .
C68 C69 1.384(8) .
C68 C72 1.455(8) .
C69 C70 1.475(8) .
C69 C90 1.485(8) .
C70 C81 1.390(8) .
C70 C71 1.425(8) .
C71 C78 1.379(8) .
C71 C72 1.457(8) .
C73 C74 1.393(8) .
C73 H53 0.9500 .
C74 C75 1.370(8) .
C74 H54 0.9500 .
C75 O9 1.394(7) .
C75 C76 1.420(8) .
C76 H55 0.9500 .
O9 C77 1.418(7) .
C77 H56 0.9800 .
C77 H57 0.9800 .
C77 H58 0.9800 .
C78 C79 1.403(8) .
C78 H59 0.9500 .
C79 O10 1.372(7) .
C79 C80 1.388(8) .
C80 C81 1.391(8) .
C80 H60 0.9500 .
C81 H61 0.9500 .
O10 C82 1.433(7) .
C83 C88 1.368(8) .
C83 C84 1.410(8) .
C84 C85 1.379(8) .
C84 H62 0.9500 .
C85 O11 1.378(7) .
C85 C86 1.397(9) .
C86 C87 1.356(9) .
C86 H63 0.9500 .
C87 C88 1.393(9) .
C87 H64 0.9500 .
C88 H65 0.9500 .
O11 C89 1.399(8) .
C89 H66 0.9800 .
C89 H67 0.9800 .
C89 H68 0.9800 .
C90 C91 1.369(8) .
C90 C95 1.389(8) .
C91 C92 1.402(8) .
C91 H69 0.9500 .
C92 O12 1.368(7) .
C92 C93 1.392(8) .
C93 C94 1.394(9) .
C93 H70 0.9500 .
C94 C95 1.386(8) .
C94 H71 0.9500 .
C95 H72 0.9500 .
O12 C96 1.428(7) .
C96 H73 0.9800 .
C96 H74 0.9800 .
C96 H75 0.9800 .

loop_
_geom_torsion_atom_site_label_1
_geom_torsion_atom_site_label_2
_geom_torsion_atom_site_label_3
_geom_torsion_atom_site_label_4
_geom_torsion
_geom_torsion_site_symmetry_1
_geom_torsion_site_symmetry_4
C8 C1 C2 C9 -176.7(6) . .
C19 C1 C2 C9 5.3(10) . .
C8 C1 C2 C3 1.9(6) . .
C19 C1 C2 C3 -176.1(5) . .
C9 C2 C3 C12 0.4(8) . .
C1 C2 C3 C12 -178.4(5) . .
C9 C2 C3 C4 177.7(5) . .
C1 C2 C3 C4 -1.1(6) . .
C12 C3 C4 C5 -1.0(12) . .
C2 C3 C4 C5 -177.9(7) . .
C12 C3 C4 C8 176.9(6) . .
C2 C3 C4 C8 -0.1(6) . .
C3 C4 C5 C6 178.3(7) . .
C8 C4 C5 C6 0.5(6) . .
C3 C4 C5 C26 -1.3(12) . .
C8 C4 C5 C26 -179.1(5) . .
C4 C5 C6 C14 178.9(6) . .
C26 C5 C6 C14 -1.5(10) . .
C4 C5 C6 C7 0.6(6) . .
C26 C5 C6 C7 -179.8(5) . .
C14 C6 C7 C17 0.1(9) . .
C5 C6 C7 C17 178.7(5) . .
C14 C6 C7 C8 -180.0(5) . .
C5 C6 C7 C8 -1.4(6) . .
C19 C1 C8 C7 -1.8(12) . .
C2 C1 C8 C7 -179.8(7) . .
C19 C1 C8 C4 176.1(5) . .
C2 C1 C8 C4 -1.9(6) . .
C17 C7 C8 C1 -0.4(12) . .
C6 C7 C8 C1 179.7(7) . .
C17 C7 C8 C4 -178.4(6) . .
C6 C7 C8 C4 1.7(6) . .
C5 C4 C8 C1 179.9(5) . .
C3 C4 C8 C1 1.3(6) . .
C5 C4 C8 C7 -1.4(6) . .
C3 C4 C8 C7 180.0(4) . .
C3 C2 C9 C10 0.1(8) . .
C1 C2 C9 C10 178.5(6) . .
C2 C9 C10 C11 0.1(8) . .
C9 C10 C11 O1 179.7(5) . .
C9 C10 C11 C12 -0.8(8) . .
C2 C3 C12 C11 -1.0(8) . .
C4 C3 C12 C11 -177.5(5) . .
O1 C11 C12 C3 -179.3(5) . .
C10 C11 C12 C3 1.2(8) . .
C10 C11 O1 C13 -4.9(8) . .
C12 C11 O1 C13 175.5(5) . .
C7 C6 C14 C15 0.2(8) . .
C5 C6 C14 C15 -178.0(5) . .
C6 C14 C15 C16 -0.5(8) . .
C14 C15 C16 O2 179.7(5) . .
C14 C15 C16 C17 0.4(8) . .
C6 C7 C17 C16 -0.2(8) . .
C8 C7 C17 C16 179.9(6) . .
O2 C16 C17 C7 -179.4(5) . .
C15 C16 C17 C7 -0.1(8) . .
C15 C16 O2 C18 2.1(8) . .
C17 C16 O2 C18 -178.6(5) . .
C8 C1 C19 C20 -131.8(6) . .
C2 C1 C19 C20 45.8(8) . .
C8 C1 C19 C24 45.7(8) . .
C2 C1 C19 C24 -136.7(6) . .
C24 C19 C20 C21 -2.3(8) . .
C1 C19 C20 C21 175.2(5) . .
C19 C20 C21 O3 -178.4(5) . .
C19 C20 C21 C22 0.9(9) . .
O3 C21 C22 C23 -179.9(5) . .
C20 C21 C22 C23 0.8(9) . .
C21 C22 C23 C24 -1.1(9) . .
C22 C23 C24 C19 -0.3(9) . .
C20 C19 C24 C23 2.1(8) . .
C1 C19 C24 C23 -175.4(5) . .
C22 C21 O3 C25 -1.0(9) . .
C20 C21 O3 C25 178.3(5) . .
C4 C5 C26 C31 -49.4(9) . .
C6 C5 C26 C31 131.0(6) . .
C4 C5 C26 C27 132.0(6) . .
C6 C5 C26 C27 -47.5(8) . .
C31 C26 C27 C28 1.0(9) . .
C5 C26 C27 C28 179.6(5) . .
C26 C27 C28 O4 -179.0(6) . .
C26 C27 C28 C29 -1.8(9) . .
O4 C28 C29 C30 180.0(6) . .
C27 C28 C29 C30 2.5(9) . .
C28 C29 C30 C31 -2.5(10) . .
C29 C30 C31 C26 1.7(9) . .
C27 C26 C31 C30 -1.0(9) . .
C5 C26 C31 C30 -179.5(5) . .
C27 C28 O4 C32 -6.6(9) . .
C29 C28 O4 C32 176.1(6) . .
C36 C33 C34 C37 -176.6(6) 2_657 .
C42 C33 C34 C37 9.1(10) . .
C36 C33 C34 C35 2.0(6) 2_657 .
C42 C33 C34 C35 -172.3(5) . .
C37 C34 C35 C40 -1.6(8) . .
C33 C34 C35 C40 179.6(5) . .
C37 C34 C35 C36 177.4(5) . .
C33 C34 C35 C36 -1.4(6) . .
C40 C35 C36 C33 0.6(13) . 2_657
C34 C35 C36 C33 -178.2(8) . 2_657
C40 C35 C36 C36 179.1(7) . 2_657
C34 C35 C36 C36 0.3(7) . 2_657
C35 C34 C37 C38 1.3(8) . .
C33 C34 C37 C38 179.8(6) . .
C34 C37 C38 C39 0.6(8) . .
C37 C38 C39 O5 178.5(5) . .
C37 C38 C39 C40 -2.2(8) . .
C34 C35 C40 C39 0.0(8) . .
C36 C35 C40 C39 -178.7(6) . .
O5 C39 C40 C35 -178.7(5) . .
C38 C39 C40 C35 1.9(8) . .
C38 C39 O5 C41 3.4(8) . .
C40 C39 O5 C41 -176.0(5) . .
C36 C33 C42 C43 -127.1(7) 2_657 .
C34 C33 C42 C43 46.1(8) . .
C36 C33 C42 C47 49.1(9) 2_657 .
C34 C33 C42 C47 -137.7(6) . .
C47 C42 C43 C44 -0.8(9) . .
C33 C42 C43 C44 175.5(5) . .
C42 C43 C44 O6 -178.9(5) . .
C42 C43 C44 C45 -0.9(9) . .
O6 C44 C45 C46 -179.1(6) . .
C43 C44 C45 C46 3.1(9) . .
C44 C45 C46 C47 -3.6(9) . .
C45 C46 C47 C42 2.0(9) . .
C43 C42 C47 C46 0.3(9) . .
C33 C42 C47 C46 -175.9(5) . .
C43 C44 O6 C48 179.7(5) . .
C45 C44 O6 C48 1.7(9) . .
C51 C49 C50 C50 -1.9(8) . 2_667
C58 C49 C50 C50 178.6(6) . 2_667
C51 C49 C50 C56 -176.1(7) . .
C58 C49 C50 C56 4.4(12) . .
C50 C49 C51 C52 -177.1(6) . .
C58 C49 C51 C52 2.4(10) . .
C50 C49 C51 C56 -0.6(6) . 2_667
C58 C49 C51 C56 178.9(5) . 2_667
C56 C51 C52 C53 1.2(8) 2_667 2_667
C49 C51 C52 C53 177.4(6) . 2_667
C52 C53 C54 O7 178.5(5) 2_667 .
C52 C53 C54 C55 0.3(9) 2_667 .
O7 C54 C55 C56 -179.4(5) . .
C53 C54 C55 C56 -1.0(9) . .
C54 C55 C56 C51 0.6(9) . 2_667
C54 C55 C56 C50 -179.1(6) . .
C49 C50 C56 C55 -2.1(13) . .
C50 C50 C56 C55 -176.4(7) 2_667 .
C49 C50 C56 C51 178.2(7) . 2_667
C50 C50 C56 C51 3.8(7) 2_667 2_667
C53 C54 O7 C57 2.9(9) . .
C55 C54 O7 C57 -178.8(5) . .
C50 C49 C58 C63 43.7(9) . .
C51 C49 C58 C63 -135.7(6) . .
C50 C49 C58 C59 -135.8(6) . .
C51 C49 C58 C59 44.8(9) . .
C63 C58 C59 C60 -1.7(9) . .
C49 C58 C59 C60 177.9(5) . .
C58 C59 C60 O8 179.6(5) . .
C58 C59 C60 C61 0.3(9) . .
O8 C60 C61 C62 -178.4(6) . .
C59 C60 C61 C62 0.8(9) . .
C60 C61 C62 C63 -0.5(9) . .
C59 C58 C63 C62 2.0(9) . .
C49 C58 C63 C62 -177.5(6) . .
C61 C62 C63 C58 -0.9(10) . .
C61 C60 O8 C64 -2.6(9) . .
C59 C60 O8 C64 178.1(5) . .
C72 C65 C66 C73 176.9(6) . .
C83 C65 C66 C73 -4.5(10) . .
C72 C65 C66 C67 -0.8(6) . .
C83 C65 C66 C67 177.7(5) . .
C73 C66 C67 C76 2.3(8) . .
C65 C66 C67 C76 -179.6(5) . .
C73 C66 C67 C68 -178.9(5) . .
C65 C66 C67 C68 -0.8(6) . .
C76 C67 C68 C69 0.9(12) . .
C66 C67 C68 C69 -177.7(7) . .
C76 C67 C68 C72 -179.3(6) . .
C66 C67 C68 C72 2.1(6) . .
C72 C68 C69 C70 -1.7(6) . .
C67 C68 C69 C70 178.2(7) . .
C72 C68 C69 C90 176.7(5) . .
C67 C68 C69 C90 -3.4(12) . .
C68 C69 C70 C81 -175.4(6) . .
C90 C69 C70 C81 6.2(10) . .
C68 C69 C70 C71 0.7(6) . .
C90 C69 C70 C71 -177.7(5) . .
C81 C70 C71 C78 -1.8(8) . .
C69 C70 C71 C78 -178.4(5) . .
C81 C70 C71 C72 177.1(5) . .
C69 C70 C71 C72 0.5(6) . .
C66 C65 C72 C68 2.2(6) . .
C83 C65 C72 C68 -176.4(5) . .
C66 C65 C72 C71 174.5(7) . .
C83 C65 C72 C71 -4.0(12) . .
C69 C68 C72 C65 177.2(5) . .
C67 C68 C72 C65 -2.7(6) . .
C69 C68 C72 C71 2.0(6) . .
C67 C68 C72 C71 -177.9(4) . .
C78 C71 C72 C65 4.8(12) . .
C70 C71 C72 C65 -174.0(7) . .
C78 C71 C72 C68 177.3(6) . .
C70 C71 C72 C68 -1.5(6) . .
C67 C66 C73 C74 -0.5(8) . .
C65 C66 C73 C74 -178.1(5) . .
C66 C73 C74 C75 -1.7(8) . .
C73 C74 C75 O9 -179.6(5) . .
C73 C74 C75 C76 2.2(8) . .
C66 C67 C76 C75 -1.8(8) . .
C68 C67 C76 C75 179.8(6) . .
C74 C75 C76 C67 -0.5(8) . .
O9 C75 C76 C67 -178.8(5) . .
C74 C75 O9 C77 0.0(8) . .
C76 C75 O9 C77 178.3(5) . .
C70 C71 C78 C79 1.5(8) . .
C72 C71 C78 C79 -177.0(5) . .
C71 C78 C79 O10 179.6(5) . .
C71 C78 C79 C80 -1.9(8) . .
O10 C79 C80 C81 -179.1(5) . .
C78 C79 C80 C81 2.5(8) . .
C71 C70 C81 C80 2.3(8) . .
C69 C70 C81 C80 178.2(5) . .
C79 C80 C81 C70 -2.7(8) . .
C80 C79 O10 C82 1.6(8) . .
C78 C79 O10 C82 -179.9(5) . .
C72 C65 C83 C88 -43.6(9) . .
C66 C65 C83 C88 138.1(6) . .
C72 C65 C83 C84 132.9(6) . .
C66 C65 C83 C84 -45.5(8) . .
C88 C83 C84 C85 0.9(9) . .
C65 C83 C84 C85 -175.6(5) . .
C83 C84 C85 O11 -178.8(5) . .
C83 C84 C85 C86 2.0(9) . .
O11 C85 C86 C87 177.3(6) . .
C84 C85 C86 C87 -3.4(9) . .
C85 C86 C87 C88 1.9(10) . .
C84 C83 C88 C87 -2.5(9) . .
C65 C83 C88 C87 174.0(6) . .
C86 C87 C88 C83 1.1(10) . .
C84 C85 O11 C89 2.6(9) . .
C86 C85 O11 C89 -178.2(6) . .
C68 C69 C90 C91 -133.4(6) . .
C70 C69 C90 C91 44.7(8) . .
C68 C69 C90 C95 48.2(8) . .
C70 C69 C90 C95 -133.7(6) . .
C95 C90 C91 C92 -2.9(9) . .
C69 C90 C91 C92 178.7(5) . .
C90 C91 C92 O12 -178.6(5) . .
C90 C91 C92 C93 2.2(9) . .
O12 C92 C93 C94 -179.5(6) . .
C91 C92 C93 C94 -0.3(9) . .
C92 C93 C94 C95 -0.7(9) . .
C93 C94 C95 C90 -0.1(9) . .
C91 C90 C95 C94 1.9(8) . .
C69 C90 C95 C94 -179.8(5) . .
C93 C92 O12 C96 -1.5(9) . .
C91 C92 O12 C96 179.3(5) . .
